data_2203735
loop_
_publ_author_name
'Ma, Ji-Long'
'You, Zhong-Lu'
'Zhu, Hai-Liang'

_publ_section_title '[<i>N,N</i>'-Bis(2-hydroxynaphthylmethenylimino)-1,2-ethanediaminato]cobalt(II)'
_journal_issue 6
_journal_name_full 'Acta Crystallographica Section E'
_journal_page_first m817
_journal_page_last m818
_journal_paper_doi 10.1107/S160053680401195X
_journal_volume 60
_journal_year 2004
_chemical_formula_iupac '[Co (C24 H18 N2 O2)]'
_chemical_formula_moiety 'C24 H18 Co N2 O2'
_chemical_formula_sum 'C24 H18 Co N2 O2'
_chemical_formula_weight 425.33
_chemical_name_systematic
;
[N,N'-Bis(2-hydroxynaphthalmethenylimino)-1,2-ethanediaminato]cobalt(II)
;
_space_group_IT_number 14
_symmetry_cell_setting monoclinic
_symmetry_space_group_name_Hall '-P 2ybc'
_symmetry_space_group_name_H-M 'P 1 21/c 1'
_atom_sites_solution_hydrogens geom
_atom_sites_solution_primary direct
_atom_sites_solution_secondary difmap
_audit_creation_method SHELXL-97
_cell_angle_alpha 90.00
_cell_angle_beta 99.21(3)
_cell_angle_gamma 90.00
_cell_formula_units_Z 4
_cell_length_a 17.667(4)
_cell_length_b 8.140(2)
_cell_length_c 12.992(3)
_cell_measurement_reflns_used 1873
_cell_measurement_temperature 293(2)
_cell_measurement_theta_max 25.596
_cell_measurement_theta_min 2.748
_cell_volume 1844.3(8)
_computing_cell_refinement SMART
_computing_data_collection 'SMART (Siemens, 1996)'
_computing_data_reduction 'SAINT (Siemens, 1996)'
_computing_molecular_graphics 'SHELXTL (Sheldrick, 1997b)'
_computing_publication_material SHELXTL
_computing_structure_refinement 'SHELXL97 (Sheldrick, 1997a)'
_computing_structure_solution 'SHELXS97 (Sheldrick, 1997a)'
_diffrn_ambient_temperature 293(2)
_diffrn_measured_fraction_theta_full 0.998
_diffrn_measured_fraction_theta_max 0.998
_diffrn_measurement_device_type 'Siemens SMART CCD area-detector'
_diffrn_measurement_method '\f and \w'
_diffrn_radiation_monochromator graphite
_diffrn_radiation_source 'fine-focus sealed tube'
_diffrn_radiation_type MoK\a
_diffrn_radiation_wavelength 0.71073
_diffrn_reflns_av_R_equivalents 0.0396
_diffrn_reflns_av_sigmaI/netI 0.0593
_diffrn_reflns_limit_h_max 21
_diffrn_reflns_limit_h_min -21
_diffrn_reflns_limit_k_max 10
_diffrn_reflns_limit_k_min -7
_diffrn_reflns_limit_l_max 16
_diffrn_reflns_limit_l_min -11
_diffrn_reflns_number 8032
_diffrn_reflns_theta_full 26.00
_diffrn_reflns_theta_max 26.00
_diffrn_reflns_theta_min 2.34
_diffrn_standards_decay_% 0
_diffrn_standards_interval_count 0
_diffrn_standards_interval_time 0
_diffrn_standards_number 0
_exptl_absorpt_coefficient_mu 0.955
_exptl_absorpt_correction_T_max 0.9719
_exptl_absorpt_correction_T_min 0.6956
_exptl_absorpt_correction_type multi-scan
_exptl_absorpt_process_details '(SADABS; Sheldrick, 1996)'
_exptl_crystal_colour red
_exptl_crystal_density_diffrn 1.532
_exptl_crystal_density_method 'not measured'
_exptl_crystal_description plate
_exptl_crystal_F_000 876
_exptl_crystal_size_max 0.41
_exptl_crystal_size_mid 0.32
_exptl_crystal_size_min 0.03
_refine_diff_density_max 0.687
_refine_diff_density_min -0.312
_refine_ls_extinction_method none
_refine_ls_goodness_of_fit_ref 1.048
_refine_ls_hydrogen_treatment constr
_refine_ls_matrix_type full
_refine_ls_number_parameters 262
_refine_ls_number_reflns 3593
_refine_ls_number_restraints 0
_refine_ls_restrained_S_all 1.048
_refine_ls_R_factor_all 0.0813
_refine_ls_R_factor_gt 0.0617
_refine_ls_shift/su_max 0.000
_refine_ls_shift/su_mean 0.000
_refine_ls_structure_factor_coef Fsqd
_refine_ls_weighting_details 'calc w = 1/[\s^2^(Fo^2^)+(0.062P)^2^] where P = (Fo^2^+2Fc^2^)/3'
_refine_ls_weighting_scheme calc
_refine_ls_wR_factor_gt 0.1243
_refine_ls_wR_factor_ref 0.1336
_reflns_number_gt 2797
_reflns_number_total 3593
_reflns_threshold_expression I>2\s(I)
_cod_data_source_file ci6385.cif
_cod_data_source_block I
_cod_depositor_comments
;
The following automatic conversions were performed:
'_symmetry_cell_setting' value 'Monoclinic' changed to 'monoclinic'
according to '/home/saulius/struct/CIF-dictionaries/cif_core.dic'
dictionary named 'cif_core.dic' version 2.4.1 from 2010-06-29.

Automatic conversion script
Id: cif_fix_enum 1527 2010-12-29 10:47:43Z saulius 

The following automatic conversions were performed:

'_symmetry_cell_setting' value 'Monoclinic' changed to 'monoclinic'
according to /home/saulius/struct/CIF-dictionaries/cif_core.dic
dictionary named 'cif_core.dic' version 2.4.1 from 2010-06-29.

Automatic conversion script
Id: cif_fix_values 1715 2011-07-08 13:25:40Z adriana 
;
_cod_original_sg_symbol_H-M 'P 21/c'
_cod_database_code 2203735
_cod_database_fobs_code 2203735

loop_
_symmetry_equiv_pos_as_xyz
'x, y, z'
'-x, y+1/2, -z+1/2'
'-x, -y, -z'
'x, -y-1/2, z-1/2'

loop_
_atom_site_label
_atom_site_fract_x
_atom_site_fract_y
_atom_site_fract_z
_atom_site_U_iso_or_equiv
_atom_site_adp_type
_atom_site_calc_flag
_atom_site_refinement_flags
_atom_site_occupancy
_atom_site_type_symbol
Co1 0.52404(3) 0.16331(6) 0.57588(4) 0.03188(18) Uani d . 1 Co
C1 0.3363(2) 0.1667(4) 0.5371(3) 0.0364(9) Uani d . 1 C
C2 0.3762(2) 0.0804(4) 0.6224(3) 0.0363(9) Uani d . 1 C
C3 0.3336(2) -0.0088(5) 0.6892(3) 0.0422(9) Uani d . 1 C
H3 0.3607 -0.0694 0.7470 0.080 Uiso d R 1 H
C4 0.2562(2) -0.0077(5) 0.6719(3) 0.0503(11) Uani d . 1 C
H4 0.2290 -0.0695 0.7173 0.080 Uiso d R 1 H
C5 0.1323(3) 0.0817(6) 0.5716(4) 0.0640(13) Uani d . 1 C
H5 0.1057 0.0196 0.6175 0.080 Uiso d R 1 H
C6 0.0913(3) 0.1673(6) 0.4924(5) 0.0727(15) Uani d . 1 C
H6 0.0363 0.1655 0.4811 0.080 Uiso d R 1 H
C7 0.1300(3) 0.2579(6) 0.4271(4) 0.0660(13) Uani d . 1 C
H7 0.1010 0.3202 0.3716 0.080 Uiso d R 1 H
C8 0.2087(2) 0.2615(5) 0.4406(3) 0.0524(11) Uani d . 1 C
H8 0.2342 0.3262 0.3947 0.080 Uiso d R 1 H
C9 0.2528(2) 0.1712(5) 0.5205(3) 0.0409(9) Uani d . 1 C
C10 0.2134(2) 0.0821(5) 0.5887(3) 0.0457(10) Uani d . 1 C
C11 0.3772(2) 0.2375(4) 0.4618(3) 0.0383(9) Uani d . 1 C
H11 0.3475 0.2861 0.4011 0.080 Uiso d R 1 H
C12 0.4835(2) 0.2990(5) 0.3776(3) 0.0437(10) Uani d . 1 C
H12A 0.4851 0.2104 0.3292 0.080 Uiso d R 1 H
H12B 0.4522 0.3853 0.3430 0.080 Uiso d R 1 H
C13 0.5634(2) 0.3588(4) 0.4153(3) 0.0422(10) Uani d . 1 C
H13A 0.5619 0.4733 0.4328 0.080 Uiso d R 1 H
H13B 0.5950 0.3459 0.3622 0.080 Uiso d R 1 H
C14 0.6702(2) 0.2620(5) 0.5344(3) 0.0387(9) Uani d . 1 C
H14 0.6995 0.3202 0.4899 0.080 Uiso d R 1 H
C15 0.7120(2) 0.1802(4) 0.6217(3) 0.0352(9) Uani d . 1 C
C16 0.6726(2) 0.0855(4) 0.6874(3) 0.0358(9) Uani d . 1 C
C17 0.7159(2) -0.0054(5) 0.7710(3) 0.0436(10) Uani d . 1 C
H17 0.6893 -0.0763 0.8123 0.080 Uiso d R 1 H
C18 0.7931(2) 0.0047(5) 0.7911(3) 0.0499(11) Uani d . 1 C
H18 0.8207 -0.0568 0.8481 0.080 Uiso d R 1 H
C19 0.9158(3) 0.1192(6) 0.7548(4) 0.0632(13) Uani d . 1 C
H19 0.9425 0.0605 0.8138 0.080 Uiso d R 1 H
C20 0.9557(3) 0.2133(6) 0.6964(5) 0.0737(15) Uani d . 1 C
H20 1.0104 0.2227 0.7138 0.080 Uiso d R 1 H
C21 0.9170(3) 0.2959(6) 0.6101(4) 0.0668(14) Uani d . 1 C
H21 0.9456 0.3624 0.5689 0.080 Uiso d R 1 H
C22 0.8389(2) 0.2853(5) 0.5840(4) 0.0539(12) Uani d . 1 C
H22 0.8133 0.3432 0.5240 0.080 Uiso d R 1 H
C23 0.7951(2) 0.1903(4) 0.6437(3) 0.0403(9) Uani d . 1 C
C24 0.8351(2) 0.1048(5) 0.7300(3) 0.0467(10) Uani d . 1 C
N1 0.45129(17) 0.2410(4) 0.4692(2) 0.0344(7) Uani d . 1 N
N2 0.59604(18) 0.2639(4) 0.5086(2) 0.0350(7) Uani d . 1 N
O1 0.45063(14) 0.0710(3) 0.64543(18) 0.0357(6) Uani d . 1 O
O2 0.59814(14) 0.0743(3) 0.67728(18) 0.0374(6) Uani d . 1 O

loop_
_atom_site_aniso_label
_atom_site_aniso_U_11
_atom_site_aniso_U_22
_atom_site_aniso_U_33
_atom_site_aniso_U_12
_atom_site_aniso_U_13
_atom_site_aniso_U_23
Co1 0.0375(3) 0.0332(3) 0.0254(3) -0.0001(2) 0.0063(2) 0.0000(2)
C1 0.046(2) 0.0294(19) 0.033(2) -0.0006(17) 0.0062(18) -0.0067(17)
C2 0.042(2) 0.034(2) 0.034(2) -0.0053(18) 0.0098(18) -0.0094(17)
C3 0.050(2) 0.037(2) 0.041(2) -0.0092(19) 0.0112(19) -0.0004(19)
C4 0.053(3) 0.046(2) 0.055(3) -0.008(2) 0.016(2) 0.000(2)
C5 0.050(3) 0.063(3) 0.080(4) -0.006(2) 0.013(3) -0.009(3)
C6 0.038(3) 0.083(4) 0.096(4) 0.000(3) 0.007(3) -0.016(3)
C7 0.048(3) 0.073(3) 0.073(4) 0.015(3) -0.002(3) -0.005(3)
C8 0.048(3) 0.055(3) 0.053(3) 0.007(2) 0.002(2) -0.005(2)
C9 0.040(2) 0.036(2) 0.046(2) 0.0011(18) 0.0053(19) -0.0138(19)
C10 0.044(2) 0.042(2) 0.051(3) -0.005(2) 0.009(2) -0.011(2)
C11 0.047(2) 0.033(2) 0.034(2) 0.0044(18) 0.0057(19) -0.0044(17)
C12 0.051(2) 0.049(2) 0.032(2) 0.0029(19) 0.0088(19) 0.0098(19)
C13 0.051(2) 0.040(2) 0.036(2) -0.0036(18) 0.0068(19) 0.0067(18)
C14 0.045(2) 0.039(2) 0.035(2) -0.0055(19) 0.0140(19) -0.0044(18)
C15 0.039(2) 0.033(2) 0.035(2) 0.0026(17) 0.0068(17) -0.0044(17)
C16 0.043(2) 0.035(2) 0.032(2) 0.0014(18) 0.0100(18) -0.0060(17)
C17 0.050(2) 0.042(2) 0.039(2) 0.008(2) 0.0075(19) 0.0041(19)
C18 0.051(3) 0.051(3) 0.046(3) 0.011(2) 0.002(2) 0.003(2)
C19 0.047(3) 0.069(3) 0.070(3) 0.007(2) -0.003(3) 0.000(3)
C20 0.036(3) 0.086(4) 0.097(4) -0.002(3) 0.004(3) -0.005(3)
C21 0.049(3) 0.068(3) 0.085(4) -0.011(2) 0.016(3) 0.004(3)
C22 0.047(3) 0.052(3) 0.064(3) -0.001(2) 0.014(2) 0.001(2)
C23 0.044(2) 0.033(2) 0.045(2) 0.0019(17) 0.0090(19) -0.0096(18)
C24 0.043(2) 0.043(2) 0.053(3) 0.0066(19) 0.005(2) -0.010(2)
N1 0.0425(19) 0.0338(17) 0.0275(17) 0.0024(15) 0.0071(14) 0.0027(14)
N2 0.0437(19) 0.0330(17) 0.0293(18) -0.0004(14) 0.0087(15) 0.0013(14)
O1 0.0391(15) 0.0381(14) 0.0307(14) -0.0011(11) 0.0086(12) 0.0020(11)
O2 0.0382(15) 0.0444(15) 0.0295(14) 0.0009(12) 0.0056(12) 0.0047(12)

loop_
_atom_type_symbol
_atom_type_description
_atom_type_scat_dispersion_real
_atom_type_scat_dispersion_imag
_atom_type_scat_source
C C 0.0033 0.0016 'International Tables Vol C Tables 4.2.6.8 and 6.1.1.4'
H H 0.0000 0.0000 'International Tables Vol C Tables 4.2.6.8 and 6.1.1.4'
N N 0.0061 0.0033 'International Tables Vol C Tables 4.2.6.8 and 6.1.1.4'
O O 0.0106 0.0060 'International Tables Vol C Tables 4.2.6.8 and 6.1.1.4'
Co Co 0.3494 0.9721 'International Tables Vol C Tables 4.2.6.8 and 6.1.1.4'

loop_
_geom_angle_atom_site_label_1
_geom_angle_atom_site_label_2
_geom_angle_atom_site_label_3
_geom_angle
_geom_angle_publ_flag
N1 Co1 N2 86.68(13) yes
N1 Co1 O2 176.29(12) yes
N2 Co1 O2 92.78(12) yes
N1 Co1 O1 92.71(12) yes
N2 Co1 O1 177.55(12) yes
O2 Co1 O1 87.98(11) yes
C2 C1 C11 119.9(3) ?
C2 C1 C9 119.9(3) ?
C11 C1 C9 120.0(4) ?
O1 C2 C1 124.9(3) ?
O1 C2 C3 116.1(3) ?
C1 C2 C3 119.0(4) ?
C4 C3 C2 120.8(4) ?
C4 C3 H3 120.0 ?
C2 C3 H3 119.2 ?
C3 C4 C10 122.2(4) ?
C3 C4 H4 119.2 ?
C10 C4 H4 118.6 ?
C6 C5 C10 121.6(5) ?
C6 C5 H5 119.3 ?
C10 C5 H5 119.1 ?
C5 C6 C7 119.0(5) ?
C5 C6 H6 121.0 ?
C7 C6 H6 120.1 ?
C8 C7 C6 121.4(5) ?
C8 C7 H7 119.5 ?
C6 C7 H7 119.1 ?
C7 C8 C9 120.9(4) ?
C7 C8 H8 119.9 ?
C9 C8 H8 119.2 ?
C8 C9 C10 117.6(4) ?
C8 C9 C1 123.5(4) ?
C10 C9 C1 118.9(4) ?
C9 C10 C5 119.4(4) ?
C9 C10 C4 119.1(4) ?
C5 C10 C4 121.4(4) ?
N1 C11 C1 125.0(4) ?
N1 C11 H11 117.7 ?
C1 C11 H11 117.3 ?
N1 C12 C13 107.7(3) ?
N1 C12 H12A 110.1 ?
C13 C12 H12A 109.5 ?
N1 C12 H12B 110.1 ?
C13 C12 H12B 110.9 ?
H12A C12 H12B 108.5 ?
N2 C13 C12 108.8(3) ?
N2 C13 H13A 109.7 ?
C12 C13 H13A 109.4 ?
N2 C13 H13B 109.7 ?
C12 C13 H13B 110.7 ?
H13A C13 H13B 108.5 ?
N2 C14 C15 125.9(3) ?
N2 C14 H14 117.2 ?
C15 C14 H14 116.9 ?
C16 C15 C14 119.8(3) ?
C16 C15 C23 119.4(4) ?
C14 C15 C23 120.7(3) ?
O2 C16 C15 124.3(3) ?
O2 C16 C17 116.6(3) ?
C15 C16 C17 119.1(4) ?
C18 C17 C16 121.0(4) ?
C18 C17 H17 119.9 ?
C16 C17 H17 119.1 ?
C17 C18 C24 121.8(4) ?
C17 C18 H18 119.3 ?
C24 C18 H18 118.9 ?
C20 C19 C24 121.0(5) ?
C20 C19 H19 119.7 ?
C24 C19 H19 119.2 ?
C19 C20 C21 119.5(5) ?
C19 C20 H20 120.6 ?
C21 C20 H20 119.8 ?
C22 C21 C20 121.0(5) ?
C22 C21 H21 119.8 ?
C20 C21 H21 119.2 ?
C21 C22 C23 121.1(5) ?
C21 C22 H22 119.7 ?
C23 C22 H22 119.2 ?
C24 C23 C22 117.4(4) ?
C24 C23 C15 119.4(4) ?
C22 C23 C15 123.2(4) ?
C23 C24 C19 119.9(4) ?
C23 C24 C18 119.1(4) ?
C19 C24 C18 121.0(4) ?
C11 N1 C12 117.5(3) ?
C11 N1 Co1 128.4(3) ?
C12 N1 Co1 113.8(2) ?
C14 N2 C13 117.6(3) ?
C14 N2 Co1 128.0(3) ?
C13 N2 Co1 114.4(2) ?
C2 O1 Co1 128.6(2) ?
C16 O2 Co1 129.2(2) ?

loop_
_geom_bond_atom_site_label_1
_geom_bond_atom_site_label_2
_geom_bond_distance
_geom_bond_publ_flag
Co1 N1 1.845(3) yes
Co1 N2 1.847(3) yes
Co1 O2 1.850(3) yes
Co1 O1 1.854(2) yes
C1 C2 1.404(5) ?
C1 C11 1.428(5) ?
C1 C9 1.457(5) ?
C2 O1 1.303(4) ?
C2 C3 1.434(5) ?
C3 C4 1.349(5) ?
C3 H3 0.96 ?
C4 C10 1.419(6) ?
C4 H4 0.96 ?
C5 C6 1.352(7) ?
C5 C10 1.414(6) ?
C5 H5 0.96 ?
C6 C7 1.384(7) ?
C6 H6 0.96 ?
C7 C8 1.374(6) ?
C7 H7 0.96 ?
C8 C9 1.402(5) ?
C8 H8 0.96 ?
C9 C10 1.411(5) ?
C11 N1 1.298(4) ?
C11 H11 0.96 ?
C12 N1 1.477(5) ?
C12 C13 1.500(5) ?
C12 H12A 0.96 ?
C12 H12B 0.96 ?
C13 N2 1.474(5) ?
C13 H13A 0.96 ?
C13 H13B 0.96 ?
C14 N2 1.300(4) ?
C14 C15 1.417(5) ?
C14 H14 0.96 ?
C15 C16 1.413(5) ?
C15 C23 1.454(5) ?
C16 O2 1.304(4) ?
C16 C17 1.431(5) ?
C17 C18 1.351(5) ?
C17 H17 0.96 ?
C18 C24 1.426(6) ?
C18 H18 0.96 ?
C19 C20 1.352(6) ?
C19 C24 1.416(6) ?
C19 H19 0.96 ?
C20 C21 1.390(7) ?
C20 H20 0.96 ?
C21 C22 1.370(6) ?
C21 H21 0.96 ?
C22 C23 1.410(5) ?
C22 H22 0.96 ?
C23 C24 1.409(6) ?

loop_
_geom_torsion_atom_site_label_1
_geom_torsion_atom_site_label_2
_geom_torsion_atom_site_label_3
_geom_torsion_atom_site_label_4
_geom_torsion
C11 C1 C2 O1 6.8(5)
C9 C1 C2 O1 -178.7(3)
C11 C1 C2 C3 -171.6(3)
C9 C1 C2 C3 3.0(5)
O1 C2 C3 C4 -179.8(4)
C1 C2 C3 C4 -1.3(6)
C2 C3 C4 C10 -0.8(6)
C10 C5 C6 C7 -0.3(7)
C5 C6 C7 C8 0.5(8)
C6 C7 C8 C9 0.9(7)
C7 C8 C9 C10 -2.4(6)
C7 C8 C9 C1 178.3(4)
C2 C1 C9 C8 176.5(3)
C11 C1 C9 C8 -9.0(5)
C2 C1 C9 C10 -2.7(5)
C11 C1 C9 C10 171.8(3)
C8 C9 C10 C5 2.6(6)
C1 C9 C10 C5 -178.2(4)
C8 C9 C10 C4 -178.6(4)
C1 C9 C10 C4 0.7(5)
C6 C5 C10 C9 -1.2(7)
C6 C5 C10 C4 179.9(4)
C3 C4 C10 C9 1.1(6)
C3 C4 C10 C5 179.9(4)
C2 C1 C11 N1 -5.9(6)
C9 C1 C11 N1 179.6(3)
N1 C12 C13 N2 30.4(4)
N2 C14 C15 C16 2.4(6)
N2 C14 C15 C23 -178.6(3)
C14 C15 C16 O2 -4.2(5)
C23 C15 C16 O2 176.8(3)
C14 C15 C16 C17 175.7(3)
C23 C15 C16 C17 -3.3(5)
O2 C16 C17 C18 -176.6(4)
C15 C16 C17 C18 3.4(6)
C16 C17 C18 C24 -0.5(6)
C24 C19 C20 C21 -0.7(7)
C19 C20 C21 C22 0.9(8)
C20 C21 C22 C23 -0.1(7)
C21 C22 C23 C24 -1.0(6)
C21 C22 C23 C15 177.5(4)
C16 C15 C23 C24 0.3(5)
C14 C15 C23 C24 -178.7(3)
C16 C15 C23 C22 -178.2(3)
C14 C15 C23 C22 2.8(6)
C22 C23 C24 C19 1.2(6)
C15 C23 C24 C19 -177.4(4)
C22 C23 C24 C18 -178.8(4)
C15 C23 C24 C18 2.7(6)
C20 C19 C24 C23 -0.4(7)
C20 C19 C24 C18 179.5(4)
C17 C18 C24 C23 -2.6(6)
C17 C18 C24 C19 177.4(4)
C1 C11 N1 C12 171.9(3)
C1 C11 N1 Co1 -1.5(5)
C13 C12 N1 C11 156.8(3)
C13 C12 N1 Co1 -28.9(4)
N2 Co1 N1 C11 -171.7(3)
O1 Co1 N1 C11 5.9(3)
N2 Co1 N1 C12 14.7(2)
O1 Co1 N1 C12 -167.7(2)
C15 C14 N2 C13 179.0(3)
C15 C14 N2 Co1 0.0(6)
C12 C13 N2 C14 160.1(3)
C12 C13 N2 Co1 -20.7(4)
N1 Co1 N2 C14 -177.0(3)
O2 Co1 N2 C14 -0.6(3)
N1 Co1 N2 C13 3.9(2)
O2 Co1 N2 C13 -179.8(2)
C1 C2 O1 Co1 -0.4(5)
C3 C2 O1 Co1 178.1(2)
N1 Co1 O1 C2 -5.0(3)
O2 Co1 O1 C2 178.6(3)
C15 C16 O2 Co1 3.6(5)
C17 C16 O2 Co1 -176.3(2)
N2 Co1 O2 C16 -1.1(3)
O1 Co1 O2 C16 -178.8(3)
